data_4020848
loop_
_publ_author_name
'Ho-Kee Yim'
'Henry N. C. Wong'

_publ_section_title
;
 Diastereoselective Addition Reactions of Furyl Sulfonylimine
 Using Chiral Boronates as Auxiliary: Application to the Enantioselective
 Synthesis of 2,3-Disubstituted Furyl Sulfonylamides
;
_journal_name_full 'Journal of Organic Chemistry'
_journal_page_first 2892
_journal_page_last 2895
_journal_paper_doi 10.1021/jo030385e
_journal_volume 69
_journal_year 2004
_chemical_formula_sum 'C46 H48 B N O7 S'
_chemical_formula_weight 769.72
_space_group_IT_number 19
_symmetry_cell_setting orthorhombic
_symmetry_space_group_name_Hall 'P 2ac 2ab'
_symmetry_space_group_name_H-M 'P 21 21 21'
_cell_angle_alpha 90.00
_cell_angle_beta 90.00
_cell_angle_gamma 90.00
_cell_formula_units_Z 4
_cell_length_a 11.244(2)
_cell_length_b 17.110(3)
_cell_length_c 21.395(4)
_cell_measurement_temperature 293(2)
_cell_volume 4116.2(14)
_diffrn_ambient_temperature 293(2)
_exptl_crystal_density_diffrn 1.242
_cod_depositor_comments
;
The following automatic conversions were performed:
'_symmetry_cell_setting' value 'ORTHORHOMBIC' changed to 'orthorhombic'
according to '/home/saulius/struct/CIF-dictionaries/cif_core.dic'
dictionary named 'cif_core.dic' version 2.4.1 from 2010-06-29.

Automatic conversion script
Id: cif_fix_enum 1527 2010-12-29 10:47:43Z saulius 
;
_cod_database_code 4020848

loop_
_symmetry_equiv_pos_as_xyz
'x, y, z'
'-x+1/2, -y, z+1/2'
'-x, y+1/2, -z+1/2'
'x+1/2, -y+1/2, -z'

loop_
_atom_site_label
_atom_site_type_symbol
_atom_site_fract_x
_atom_site_fract_y
_atom_site_fract_z
_atom_site_U_iso_or_equiv
_atom_site_adp_type
_atom_site_occupancy
_atom_site_symmetry_multiplicity
_atom_site_calc_flag
_atom_site_refinement_flags
_atom_site_disorder_assembly
_atom_site_disorder_group
B1 B 0.1591(3) 0.57025(17) 0.51642(13) 0.0692(9) Uani 1 1 d . . .
S1 S 0.54731(6) 0.51011(5) 0.60290(3) 0.0860(7) Uani 1 1 d . . .
N1 N 0.4493(2) 0.49940(14) 0.54829(10) 0.0789(8) Uani 1 1 d . . .
H1A H 0.3931 0.4660 0.5537 0.095 Uiso 1 1 calc R . .
O1 O 0.65532(18) 0.53297(18) 0.57263(11) 0.1120(10) Uani 1 1 d . . .
O2 O 0.5433(3) 0.44064(15) 0.64003(12) 0.1168(10) Uani 1 1 d . . .
O3 O 0.43270(19) 0.68411(12) 0.47380(11) 0.0936(9) Uani 1 1 d . . .
O4 O 0.18211(13) 0.49964(10) 0.54527(8) 0.0695(8) Uani 1 1 d . . .
O5 O 0.04093(16) 0.58093(10) 0.50197(8) 0.0728(8) Uani 1 1 d . . .
O6 O -0.07847(18) 0.43042(14) 0.63134(14) 0.1089(10) Uani 1 1 d . . .
O7 O 0.06336(16) 0.45547(13) 0.41712(9) 0.0843(8) Uani 1 1 d . . .
C1 C 0.5021(3) 0.59007(19) 0.65065(14) 0.0825(10) Uani 1 1 d . . .
C2 C 0.5138(4) 0.6650(2) 0.62944(17) 0.1056(12) Uani 1 1 d . . .
H2B H 0.5463 0.6748 0.5903 0.127 Uiso 1 1 calc R . .
C3 C 0.4763(4) 0.7266(2) 0.6674(2) 0.1181(14) Uani 1 1 d . . .
H3A H 0.4833 0.7775 0.6526 0.142 Uiso 1 1 calc R . .
C4 C 0.4292(3) 0.7144(3) 0.7259(2) 0.1086(13) Uani 1 1 d . . .
C5 C 0.4194(4) 0.6388(3) 0.7456(2) 0.1280(16) Uani 1 1 d . . .
H5A H 0.3884 0.6293 0.7851 0.154 Uiso 1 1 calc R . .
C6 C 0.4544(4) 0.5741(2) 0.70841(16) 0.1092(12) Uani 1 1 d . . .
H6A H 0.4455 0.5231 0.7225 0.131 Uiso 1 1 calc R . .
C7 C 0.3887(5) 0.7805(3) 0.7683(3) 0.155(2) Uani 1 1 d . . .
H7A H 0.3577 0.7591 0.8064 0.232 Uiso 1 1 calc R . .
H7B H 0.3277 0.8101 0.7477 0.232 Uiso 1 1 calc R . .
H7C H 0.4549 0.8139 0.7775 0.232 Uiso 1 1 calc R . .
C8 C 0.4524(2) 0.54463(16) 0.48925(12) 0.0744(9) Uani 1 1 d . . .
H8A H 0.5345 0.5622 0.4831 0.089 Uiso 1 1 calc R . .
C9 C 0.4209(3) 0.49120(19) 0.43386(13) 0.0836(9) Uani 1 1 d . . .
H9A H 0.3434 0.4681 0.4413 0.100 Uiso 1 1 calc R . .
H9B H 0.4151 0.5228 0.3963 0.100 Uiso 1 1 calc R . .
C10 C 0.5101(3) 0.42631(19) 0.42269(15) 0.0909(10) Uani 1 1 d . . .
H10A H 0.5095 0.3916 0.4585 0.109 Uiso 1 1 calc R . .
H10B H 0.5889 0.4491 0.4198 0.109 Uiso 1 1 calc R . .
C11 C 0.4869(4) 0.3781(3) 0.3637(2) 0.1203(14) Uani 1 1 d . . .
H11A H 0.4107 0.3519 0.3673 0.144 Uiso 1 1 calc R . .
H11B H 0.4838 0.4125 0.3277 0.144 Uiso 1 1 calc R . .
C12 C 0.5817(8) 0.3196(4) 0.3548(4) 0.200(3) Uani 1 1 d . . .
H12A H 0.5649 0.2890 0.3182 0.301 Uiso 1 1 calc R . .
H12B H 0.5852 0.2859 0.3906 0.301 Uiso 1 1 calc R . .
H12C H 0.6566 0.3457 0.3497 0.301 Uiso 1 1 calc R . .
C13 C 0.3750(2) 0.61658(16) 0.49078(12) 0.0742(9) Uani 1 1 d . . .
C14 C 0.2568(2) 0.63068(15) 0.50015(12) 0.0735(9) Uani 1 1 d . . .
C15 C 0.2427(3) 0.71267(17) 0.48848(17) 0.0907(10) Uani 1 1 d . . .
H15A H 0.1720 0.7407 0.4910 0.109 Uiso 1 1 calc R . .
C16 C 0.3487(4) 0.74141(19) 0.4733(2) 0.1085(13) Uani 1 1 d . . .
H16A H 0.3635 0.7935 0.4637 0.130 Uiso 1 1 calc R . .
C17 C 0.0686(2) 0.46222(15) 0.55662(12) 0.0682(9) Uani 1 1 d . . .
H17A H 0.0728 0.4075 0.5434 0.082 Uiso 1 1 calc R . .
C18 C -0.0187(2) 0.50702(15) 0.51384(12) 0.0685(8) Uani 1 1 d . . .
H18A H -0.0930 0.5167 0.5365 0.082 Uiso 1 1 calc R . .
C19 C -0.0984(5) 0.3606(4) 0.6497(3) 0.189(3) Uani 1 1 d . . .
H19A H -0.1825 0.3508 0.6492 0.283 Uiso 1 1 calc R . .
H19B H -0.0686 0.3541 0.6914 0.283 Uiso 1 1 calc R . .
H19C H -0.0593 0.3245 0.6222 0.283 Uiso 1 1 calc R . .
C20 C 0.0366(2) 0.46609(15) 0.62730(12) 0.0713(9) Uani 1 1 d . . .
C21 C 0.1257(2) 0.42460(17) 0.66996(13) 0.0772(9) Uani 1 1 d . . .
C22 C 0.2115(4) 0.3753(2) 0.64912(17) 0.1059(12) Uani 1 1 d . . .
H22A H 0.2218 0.3690 0.6063 0.127 Uiso 1 1 calc R . .
C23 C 0.2853(4) 0.3332(3) 0.6902(2) 0.1205(14) Uani 1 1 d . . .
H23A H 0.3447 0.3009 0.6745 0.145 Uiso 1 1 calc R . .
C24 C 0.2698(4) 0.3400(3) 0.7520(2) 0.1122(13) Uani 1 1 d . . .
H24A H 0.3155 0.3099 0.7791 0.135 Uiso 1 1 calc R . .
C25 C 0.1875(4) 0.3907(2) 0.77547(17) 0.1048(12) Uani 1 1 d . . .
H25A H 0.1789 0.3967 0.8184 0.126 Uiso 1 1 calc R . .
C26 C 0.1167(3) 0.4334(2) 0.73475(15) 0.0926(10) Uani 1 1 d . . .
H26A H 0.0619 0.4687 0.7510 0.111 Uiso 1 1 calc R . .
C27 C 0.0216(2) 0.55212(16) 0.64794(12) 0.0718(9) Uani 1 1 d . . .
C28 C -0.0909(3) 0.58520(19) 0.65424(14) 0.0857(10) Uani 1 1 d . . .
H28A H -0.1587 0.5552 0.6475 0.103 Uiso 1 1 calc R . .
C29 C -0.1012(4) 0.6643(2) 0.67091(18) 0.1062(12) Uani 1 1 d . . .
H29A H -0.1764 0.6863 0.6749 0.127 Uiso 1 1 calc R . .
C30 C -0.0037(4) 0.7095(2) 0.68139(19) 0.1111(13) Uani 1 1 d . . .
H30A H -0.0123 0.7613 0.6937 0.133 Uiso 1 1 calc R . .
C31 C 0.1082(4) 0.6776(2) 0.67361(17) 0.1000(11) Uani 1 1 d . . .
H31A H 0.1754 0.7086 0.6788 0.120 Uiso 1 1 calc R . .
C32 C 0.1204(3) 0.59911(17) 0.65803(14) 0.0814(9) Uani 1 1 d . . .
H32A H 0.1961 0.5777 0.6543 0.098 Uiso 1 1 calc R . .
C33 C -0.0468(2) 0.46570(15) 0.45069(12) 0.0699(9) Uani 1 1 d . . .
C34 C 0.1019(3) 0.5150(2) 0.37450(14) 0.0974(11) Uani 1 1 d . . .
H34A H 0.1759 0.4997 0.3558 0.146 Uiso 1 1 calc R . .
H34B H 0.1124 0.5633 0.3967 0.146 Uiso 1 1 calc R . .
H34C H 0.0430 0.5219 0.3424 0.146 Uiso 1 1 calc R . .
C35 C -0.0958(2) 0.38359(16) 0.46478(12) 0.0727(9) Uani 1 1 d . . .
C36 C -0.2019(3) 0.37574(17) 0.49787(14) 0.0823(10) Uani 1 1 d . . .
H36A H -0.2429 0.4201 0.5108 0.099 Uiso 1 1 calc R . .
C37 C -0.2466(3) 0.3028(2) 0.51151(18) 0.0991(11) Uani 1 1 d . . .
H37A H -0.3169 0.2985 0.5341 0.119 Uiso 1 1 calc R . .
C38 C -0.1879(4) 0.2352(2) 0.4919(2) 0.1079(13) Uani 1 1 d . . .
H38A H -0.2180 0.1861 0.5015 0.129 Uiso 1 1 calc R . .
C39 C -0.0839(4) 0.2430(2) 0.4580(2) 0.1113(14) Uani 1 1 d . . .
H39A H -0.0450 0.1985 0.4435 0.134 Uiso 1 1 calc R . .
C40 C -0.0370(3) 0.31600(18) 0.44539(17) 0.0912(10) Uani 1 1 d . . .
H40A H 0.0345 0.3201 0.4238 0.109 Uiso 1 1 calc R . .
C41 C -0.1393(2) 0.50951(16) 0.41029(12) 0.0733(9) Uani 1 1 d . . .
C42 C -0.1693(3) 0.4768(2) 0.35288(15) 0.0902(10) Uani 1 1 d . . .
H42A H -0.1342 0.4303 0.3402 0.108 Uiso 1 1 calc R . .
C43 C -0.2527(3) 0.5142(2) 0.31411(17) 0.1062(12) Uani 1 1 d . . .
H43A H -0.2711 0.4927 0.2754 0.127 Uiso 1 1 calc R . .
C44 C -0.3073(3) 0.5823(2) 0.33301(17) 0.1007(12) Uani 1 1 d . . .
H44A H -0.3624 0.6067 0.3071 0.121 Uiso 1 1 calc R . .
C45 C -0.2798(3) 0.6140(2) 0.39055(17) 0.0941(11) Uani 1 1 d . . .
H45A H -0.3179 0.6593 0.4038 0.113 Uiso 1 1 calc R . .
C46 C -0.1952(3) 0.57869(17) 0.42877(15) 0.0826(9) Uani 1 1 d . . .
H46A H -0.1758 0.6013 0.4670 0.099 Uiso 1 1 calc R . .

loop_
_atom_site_aniso_label
_atom_site_aniso_U_11
_atom_site_aniso_U_22
_atom_site_aniso_U_33
_atom_site_aniso_U_23
_atom_site_aniso_U_13
_atom_site_aniso_U_12
B1 0.0673(16) 0.0692(16) 0.0711(16) -0.0048(12) -0.0050(12) 0.0031(12)
S1 0.0760(7) 0.0992(8) 0.0829(8) -0.0041(4) -0.0092(3) 0.0152(4)
N1 0.0725(13) 0.0853(15) 0.0788(14) 0.0041(11) -0.0033(10) -0.0043(12)
O1 0.0635(12) 0.166(2) 0.1067(17) -0.0258(15) -0.0049(10) 0.0089(12)
O2 0.148(2) 0.1019(17) 0.1010(16) 0.0071(13) -0.0255(15) 0.0344(17)
O3 0.0901(14) 0.0752(13) 0.1153(16) 0.0039(10) 0.0195(11) -0.0160(11)
O4 0.0598(10) 0.0714(12) 0.0772(11) 0.0039(8) -0.0025(7) 0.0002(8)
O5 0.0677(11) 0.0661(11) 0.0845(12) 0.0009(8) -0.0099(8) -0.0016(8)
O6 0.0690(13) 0.0956(16) 0.162(2) 0.0375(15) -0.0118(12) -0.0211(11)
O7 0.0677(12) 0.0973(14) 0.0877(13) -0.0041(10) 0.0015(9) 0.0042(9)
C1 0.0767(17) 0.097(2) 0.0740(16) -0.0057(14) -0.0088(12) 0.0051(14)
C2 0.125(3) 0.099(2) 0.093(2) -0.0053(17) -0.0039(19) -0.020(2)
C3 0.132(3) 0.094(2) 0.128(3) -0.012(2) -0.033(3) -0.006(2)
C4 0.100(2) 0.115(3) 0.111(3) -0.031(2) -0.025(2) 0.026(2)
C5 0.143(4) 0.143(4) 0.098(2) -0.013(2) 0.012(2) 0.036(3)
C6 0.131(3) 0.108(2) 0.089(2) 0.0036(18) 0.009(2) 0.016(2)
C7 0.145(4) 0.155(4) 0.164(4) -0.068(4) -0.029(3) 0.048(3)
C8 0.0654(14) 0.0795(16) 0.0781(15) 0.0014(12) -0.0003(12) -0.0043(12)
C9 0.0857(17) 0.0846(18) 0.0804(16) -0.0013(13) -0.0089(12) 0.0005(15)
C10 0.096(2) 0.0886(19) 0.0884(19) -0.0066(15) -0.0031(15) 0.0073(16)
C11 0.145(3) 0.103(3) 0.113(3) -0.021(2) -0.004(2) 0.013(3)
C12 0.252(9) 0.179(6) 0.170(6) -0.057(5) -0.006(6) 0.024(6)
C13 0.0763(16) 0.0703(16) 0.0759(15) 0.0027(11) 0.0026(12) -0.0128(13)
C14 0.0735(16) 0.0700(15) 0.0770(16) -0.0004(11) 0.0004(11) 0.0007(12)
C15 0.095(2) 0.0717(17) 0.106(2) 0.0089(15) 0.0086(17) 0.0061(15)
C16 0.126(3) 0.0654(18) 0.134(3) 0.0110(17) 0.026(2) -0.0079(19)
C17 0.0592(13) 0.0673(14) 0.0782(15) -0.0005(11) -0.0058(10) -0.0026(10)
C18 0.0635(13) 0.0661(14) 0.0757(14) -0.0018(11) -0.0065(10) -0.0009(11)
C19 0.158(4) 0.214(6) 0.194(5) 0.123(5) -0.082(4) -0.118(4)
C20 0.0607(14) 0.0766(17) 0.0766(15) 0.0077(11) -0.0018(10) -0.0085(11)
C21 0.0659(15) 0.0803(17) 0.0856(18) 0.0099(13) 0.0015(12) -0.0055(12)
C22 0.113(2) 0.116(3) 0.089(2) 0.0233(18) 0.0143(18) 0.031(2)
C23 0.110(3) 0.137(3) 0.114(3) 0.017(2) -0.004(2) 0.035(2)
C24 0.102(2) 0.129(3) 0.105(3) 0.033(2) -0.006(2) 0.006(2)
C25 0.112(3) 0.113(3) 0.089(2) 0.0079(18) -0.0279(19) -0.012(2)
C26 0.104(2) 0.088(2) 0.0856(19) -0.0003(15) -0.0142(16) -0.0026(18)
C27 0.0732(16) 0.0737(16) 0.0685(14) 0.0016(11) -0.0012(11) 0.0012(12)
C28 0.0732(17) 0.099(2) 0.0847(18) -0.0012(15) 0.0002(13) 0.0077(15)
C29 0.100(2) 0.107(3) 0.112(3) -0.006(2) 0.0035(19) 0.030(2)
C30 0.132(3) 0.085(2) 0.116(3) -0.0172(18) -0.009(2) 0.016(2)
C31 0.112(3) 0.0779(19) 0.110(2) -0.0084(16) -0.0152(19) -0.0074(18)
C32 0.0747(16) 0.0835(18) 0.0859(17) -0.0021(13) -0.0020(13) 0.0002(14)
C33 0.0607(13) 0.0747(16) 0.0743(15) -0.0055(11) -0.0029(11) 0.0025(11)
C34 0.0876(18) 0.123(3) 0.0812(18) 0.0058(17) 0.0040(14) -0.0183(19)
C35 0.0683(15) 0.0710(15) 0.0788(16) -0.0024(11) -0.0165(11) 0.0017(12)
C36 0.0755(17) 0.0786(17) 0.0929(19) 0.0000(13) -0.0130(13) -0.0038(13)
C37 0.088(2) 0.105(2) 0.104(2) 0.0126(19) -0.0177(17) -0.0222(19)
C38 0.120(3) 0.078(2) 0.126(3) 0.0111(19) -0.047(2) -0.018(2)
C39 0.123(3) 0.076(2) 0.135(3) -0.0146(19) -0.032(2) 0.010(2)
C40 0.0853(18) 0.0791(19) 0.109(2) -0.0129(15) -0.0133(16) 0.0042(15)
C41 0.0649(13) 0.0787(17) 0.0763(15) 0.0050(12) -0.0064(11) -0.0053(12)
C42 0.0893(19) 0.095(2) 0.0866(19) -0.0062(15) -0.0130(14) 0.0047(16)
C43 0.105(2) 0.124(3) 0.090(2) -0.0023(19) -0.0253(17) 0.001(2)
C44 0.094(2) 0.106(2) 0.102(2) 0.0197(18) -0.0241(18) 0.0042(18)
C45 0.0888(19) 0.0878(19) 0.106(2) 0.0074(17) -0.0104(16) 0.0150(16)
C46 0.0817(17) 0.0784(17) 0.0875(18) 0.0003(13) -0.0086(13) 0.0063(14)

loop_
_geom_bond_atom_site_label_1
_geom_bond_atom_site_label_2
_geom_bond_distance
_geom_bond_site_symmetry_2
_geom_bond_publ_flag
B1 O5 1.376(3) . ?
B1 O4 1.381(3) . ?
B1 C14 1.548(4) . ?
S1 O2 1.430(3) . ?
S1 O1 1.431(2) . ?
S1 N1 1.616(2) . ?
S1 C1 1.782(3) . ?
N1 C8 1.482(3) . ?
O3 C16 1.361(4) . ?
O3 C13 1.374(3) . ?
O4 C17 1.448(3) . ?
O5 C18 1.454(3) . ?
O6 C19 1.277(5) . ?
O6 C20 1.433(3) . ?
O7 C34 1.434(4) . ?
O7 C33 1.442(3) . ?
C1 C2 1.366(5) . ?
C1 C6 1.374(5) . ?
C2 C3 1.396(6) . ?
C3 C4 1.374(7) . ?
C4 C5 1.365(7) . ?
C4 C7 1.519(6) . ?
C5 C6 1.419(6) . ?
C8 C13 1.508(4) . ?
C8 C9 1.538(4) . ?
C9 C10 1.515(4) . ?
C10 C11 1.530(5) . ?
C11 C12 1.474(8) . ?
C13 C14 1.365(4) . ?
C14 C15 1.434(4) . ?
C15 C16 1.330(5) . ?
C17 C18 1.546(3) . ?
C17 C20 1.556(4) . ?
C18 C33 1.557(3) . ?
C20 C21 1.530(4) . ?
C20 C27 1.546(4) . ?
C21 C22 1.357(5) . ?
C21 C26 1.398(4) . ?
C22 C23 1.407(5) . ?
C23 C24 1.338(6) . ?
C24 C25 1.365(6) . ?
C25 C26 1.388(5) . ?
C27 C32 1.388(4) . ?
C27 C28 1.393(4) . ?
C28 C29 1.404(5) . ?
C29 C30 1.360(6) . ?
C30 C31 1.382(6) . ?
C31 C32 1.390(4) . ?
C33 C35 1.539(4) . ?
C33 C41 1.546(3) . ?
C35 C36 1.394(4) . ?
C35 C40 1.395(4) . ?
C36 C37 1.376(4) . ?
C37 C38 1.396(6) . ?
C38 C39 1.383(6) . ?
C39 C40 1.383(5) . ?
C41 C42 1.391(4) . ?
C41 C46 1.397(4) . ?
C42 C43 1.405(5) . ?
C43 C44 1.378(5) . ?
C44 C45 1.381(5) . ?
C45 C46 1.392(4) . ?

loop_
_cod_related_entry_id
_cod_related_entry_database
_cod_related_entry_code
1 ChemSpider 21183946
